data_4060043
loop_
_publ_author_name
'Noorjahan Begum'
'Shariff E. Kabir'
'G. M. Golzar Hossain'
'A. F. M. Mahfuzur Rahman'
'Edward Rosenberg'

_publ_section_title
;
 Investigations of Pyridine-2-thiol as a Ligand: Synthesis and X-ray
 Structures of the Mixed Mo-Mn Dinuclear Complex
 CpMoMn(CO)3(\m-CO)(\m-\h2-pyS)(\m-\h1-pyS), the Electron-Deficient
 Trimolybdenum Cluster Cp3Mo3(\m-CO)2(\m-S)(\m3-S)(\m-\h2-NC5H4), and
 the Mononuclear CpMo(CO)2(\m-\h2-pyS)
;
_journal_name_full Organometallics
_journal_page_first 266
_journal_page_last 271
_journal_paper_doi 10.1021/om040112p
_journal_volume 24
_journal_year 2005
_chemical_formula_sum 'C22 H19 Mo3 N O2 S2'
_chemical_formula_weight 681.32
_chemical_name_systematic
; 
 ? 
;
_space_group_IT_number 14
_symmetry_space_group_name_Hall '-P 2ybc'
_symmetry_space_group_name_H-M 'P 1 21/c 1'
_atom_sites_solution_hydrogens geom
_atom_sites_solution_primary direct
_atom_sites_solution_secondary difmap
_audit_creation_method SHELXL-97
_cell_angle_alpha 90.00
_cell_angle_beta 95.2087(11)
_cell_angle_gamma 90.00
_cell_formula_units_Z 4
_cell_length_a 13.2230(5)
_cell_length_b 16.7951(5)
_cell_length_c 9.5772(3)
_cell_measurement_temperature 120(2)
_cell_volume 2118.14(12)
_computing_structure_refinement 'SHELXL-97 (Sheldrick, 1997)'
_computing_structure_solution 'SHELXS-97 (Sheldrick, 1990)'
_diffrn_ambient_temperature 120(2)
_diffrn_measured_fraction_theta_full 0.991
_diffrn_measured_fraction_theta_max 0.991
_diffrn_radiation_monochromator graphite
_diffrn_radiation_source 'fine-focus sealed tube'
_diffrn_radiation_type MoK\a
_diffrn_radiation_wavelength 0.71073
_diffrn_reflns_av_R_equivalents 0.0792
_diffrn_reflns_av_sigmaI/netI 0.0847
_diffrn_reflns_limit_h_max 17
_diffrn_reflns_limit_h_min -16
_diffrn_reflns_limit_k_max 19
_diffrn_reflns_limit_k_min -21
_diffrn_reflns_limit_l_max 11
_diffrn_reflns_limit_l_min -12
_diffrn_reflns_number 16841
_diffrn_reflns_theta_full 27.50
_diffrn_reflns_theta_max 27.50
_diffrn_reflns_theta_min 3.00
_exptl_absorpt_coefficient_mu 1.967
_exptl_absorpt_correction_T_max 0.9617
_exptl_absorpt_correction_T_min 0.6945
_exptl_crystal_density_diffrn 2.137
_exptl_crystal_density_method 'not measured'
_exptl_crystal_F_000 1328
_exptl_crystal_size_max 0.20
_exptl_crystal_size_mid 0.10
_exptl_crystal_size_min 0.02
_refine_diff_density_max 0.886
_refine_diff_density_min -0.990
_refine_diff_density_rms 0.180
_refine_ls_extinction_method none
_refine_ls_goodness_of_fit_ref 0.968
_refine_ls_hydrogen_treatment mixed
_refine_ls_matrix_type full
_refine_ls_number_parameters 271
_refine_ls_number_reflns 4819
_refine_ls_number_restraints 0
_refine_ls_restrained_S_all 0.968
_refine_ls_R_factor_all 0.0677
_refine_ls_R_factor_gt 0.0366
_refine_ls_shift/su_max 0.001
_refine_ls_shift/su_mean 0.000
_refine_ls_structure_factor_coef Fsqd
_refine_ls_weighting_details 'calc w=1/[\s^2^(Fo^2^)+(0.0156P)^2^+0.0000P] where P=(Fo^2^+2Fc^2^)/3'
_refine_ls_weighting_scheme calc
_refine_ls_wR_factor_gt 0.0649
_refine_ls_wR_factor_ref 0.0727
_reflns_number_gt 3484
_reflns_number_total 4819
_reflns_threshold_expression >2sigma(I)
_cod_original_sg_symbol_H-M P12(1)/c1
_cod_database_code 4060043

loop_
_symmetry_equiv_pos_as_xyz
'x, y, z'
'-x, y+1/2, -z+1/2'
'-x, -y, -z'
'x, -y-1/2, z-1/2'

loop_
_atom_site_label
_atom_site_type_symbol
_atom_site_fract_x
_atom_site_fract_y
_atom_site_fract_z
_atom_site_U_iso_or_equiv
_atom_site_adp_type
_atom_site_occupancy
_atom_site_symmetry_multiplicity
_atom_site_calc_flag
_atom_site_refinement_flags
Mo1 Mo 0.28004(3) -0.05124(2) 0.38357(3) 0.01166(10) Uani 1 1 d .
Mo2 Mo 0.22155(3) 0.00939(2) 0.09552(3) 0.01128(10) Uani 1 1 d .
Mo3 Mo 0.15778(3) 0.09700(2) 0.31381(3) 0.01184(10) Uani 1 1 d .
S1 S 0.10108(8) 0.10844(6) 0.08002(10) 0.0143(2) Uani 1 1 d .
S2 S 0.11475(8) -0.03858(6) 0.26416(10) 0.0132(2) Uani 1 1 d .
O1 O 0.3558(2) 0.09438(18) 0.5620(3) 0.0218(7) Uani 1 1 d .
O2 O 0.4607(2) -0.03823(17) 0.2021(3) 0.0210(7) Uani 1 1 d .
C1 C 0.3177(3) 0.0478(3) 0.4815(4) 0.0164(10) Uani 1 1 d .
C2 C 0.3834(3) -0.0346(2) 0.2541(4) 0.0148(9) Uani 1 1 d .
C3 C 0.3161(3) -0.1878(2) 0.3945(4) 0.0179(10) Uani 1 1 d .
H3 H 0.3204 -0.2178 0.3111 0.022 Uiso 1 1 calc R
C4 C 0.3976(3) -0.1463(2) 0.4718(4) 0.0177(10) Uani 1 1 d .
H4 H 0.4660 -0.1441 0.4490 0.021 Uiso 1 1 calc R
C5 C 0.3589(3) -0.1096(3) 0.5869(4) 0.0184(10) Uani 1 1 d .
H5 H 0.3969 -0.0781 0.6554 0.022 Uiso 1 1 calc R
C6 C 0.2533(3) -0.1270(3) 0.5848(4) 0.0180(10) Uani 1 1 d .
H6 H 0.2084 -0.1095 0.6504 0.022 Uiso 1 1 calc R
C7 C 0.2283(4) -0.1757(2) 0.4654(4) 0.0193(10) Uani 1 1 d .
H7 H 0.1629 -0.1968 0.4376 0.023 Uiso 1 1 calc R
C8 C 0.2768(3) -0.1074(3) -0.0149(4) 0.0178(10) Uani 1 1 d .
H8 H 0.3114 -0.1491 0.0367 0.021 Uiso 1 1 calc R
C9 C 0.1700(3) -0.1011(3) -0.0468(4) 0.0185(10) Uani 1 1 d .
H9 H 0.1205 -0.1376 -0.0197 0.022 Uiso 1 1 calc R
C10 C 0.1507(3) -0.0313(3) -0.1254(4) 0.0175(10) Uani 1 1 d .
H10 H 0.0858 -0.0126 -0.1617 0.021 Uiso 1 1 calc R
C11 C 0.2448(3) 0.0067(3) -0.1413(4) 0.0186(10) Uani 1 1 d .
H11 H 0.2540 0.0553 -0.1891 0.022 Uiso 1 1 calc R
C12 C 0.3224(3) -0.0411(3) -0.0730(4) 0.0165(10) Uani 1 1 d .
H12 H 0.3931 -0.0302 -0.0674 0.020 Uiso 1 1 calc R
C13 C 0.0177(3) 0.1094(3) 0.4509(4) 0.0177(10) Uani 1 1 d .
H13 H -0.0310 0.0681 0.4540 0.021 Uiso 1 1 calc R
C14 C 0.0139(3) 0.1729(3) 0.3546(4) 0.0216(11) Uani 1 1 d .
H14 H -0.0383 0.1820 0.2815 0.026 Uiso 1 1 calc R
C15 C 0.1010(3) 0.2208(3) 0.3852(4) 0.0194(10) Uani 1 1 d .
H15 H 0.1178 0.2676 0.3367 0.023 Uiso 1 1 calc R
C16 C 0.1586(4) 0.1862(3) 0.5016(4) 0.0206(10) Uani 1 1 d .
H16 H 0.2213 0.2056 0.5446 0.025 Uiso 1 1 calc R
C17 C 0.1071(3) 0.1184(3) 0.5422(4) 0.0206(10) Uani 1 1 d .
H17 H 0.1287 0.0842 0.6182 0.025 Uiso 1 1 calc R
N1 N 0.3232(3) 0.1082(2) 0.1358(3) 0.0115(8) Uani 0.50 1 d P
C18' C 0.3232(3) 0.1082(2) 0.1358(3) 0.0115(8) Uani 0.50 1 d P
C18 C 0.2924(3) 0.1510(2) 0.2462(3) 0.0140(8) Uani 0.50 1 d P
N1' N 0.2924(3) 0.1510(2) 0.2462(3) 0.0140(8) Uani 0.50 1 d P
C19 C 0.3489(3) 0.2161(3) 0.2936(4) 0.0179(10) Uani 1 1 d .
H19 H 0.3284 0.2449 0.3710 0.022 Uiso 1 1 d .
C20 C 0.4333(3) 0.2403(3) 0.2321(4) 0.0215(11) Uani 1 1 d .
H20 H 0.4701 0.2862 0.2648 0.026 Uiso 1 1 calc R
C21 C 0.4638(3) 0.1958(3) 0.1202(4) 0.0204(10) Uani 1 1 d .
H21 H 0.5224 0.2109 0.0759 0.024 Uiso 1 1 calc R
C22 C 0.4088(3) 0.1305(3) 0.0748(4) 0.0166(9) Uani 1 1 d .
H22 H 0.4305 0.0998 -0.0006 0.020 Uiso 1 1 d .

loop_
_atom_site_aniso_label
_atom_site_aniso_U_11
_atom_site_aniso_U_22
_atom_site_aniso_U_33
_atom_site_aniso_U_23
_atom_site_aniso_U_13
_atom_site_aniso_U_12
Mo1 0.0096(2) 0.0140(2) 0.01153(19) 0.00120(14) 0.00171(14) 0.00140(16)
Mo2 0.0092(2) 0.0145(2) 0.01023(18) -0.00037(14) 0.00172(13) -0.00084(16)
Mo3 0.0099(2) 0.0140(2) 0.01185(19) -0.00005(14) 0.00251(14) 0.00087(16)
S1 0.0112(6) 0.0171(6) 0.0145(5) 0.0022(4) 0.0010(4) 0.0008(5)
S2 0.0102(6) 0.0158(6) 0.0139(5) 0.0010(4) 0.0019(4) -0.0012(5)
O1 0.0176(19) 0.0248(19) 0.0217(16) -0.0032(13) -0.0062(13) -0.0018(15)
O2 0.0116(18) 0.032(2) 0.0202(16) 0.0032(13) 0.0050(13) 0.0032(15)
C1 0.014(2) 0.024(3) 0.012(2) 0.0058(18) 0.0016(17) 0.004(2)
C2 0.016(3) 0.017(2) 0.011(2) -0.0031(17) -0.0019(18) 0.000(2)
C3 0.025(3) 0.009(2) 0.020(2) 0.0027(17) 0.0056(19) 0.003(2)
C4 0.011(2) 0.020(3) 0.023(2) 0.0098(19) 0.0037(18) 0.008(2)
C5 0.022(3) 0.023(3) 0.010(2) 0.0024(17) -0.0022(18) 0.004(2)
C6 0.022(3) 0.019(3) 0.013(2) 0.0059(17) 0.0017(18) 0.005(2)
C7 0.019(3) 0.008(2) 0.030(3) 0.0093(18) 0.002(2) -0.0005(19)
C8 0.017(3) 0.020(3) 0.016(2) -0.0055(17) 0.0019(18) 0.008(2)
C9 0.018(3) 0.021(3) 0.017(2) -0.0105(18) 0.0051(18) -0.008(2)
C10 0.012(2) 0.029(3) 0.011(2) -0.0081(18) -0.0028(17) -0.001(2)
C11 0.023(3) 0.026(3) 0.008(2) 0.0001(17) 0.0020(17) 0.003(2)
C12 0.009(2) 0.028(3) 0.013(2) -0.0054(18) 0.0036(17) -0.001(2)
C13 0.014(2) 0.025(3) 0.016(2) -0.0017(18) 0.0124(18) 0.004(2)
C14 0.018(3) 0.029(3) 0.018(2) -0.0037(19) 0.0013(19) 0.010(2)
C15 0.022(3) 0.010(2) 0.027(2) -0.0070(18) 0.010(2) 0.003(2)
C16 0.021(3) 0.021(3) 0.021(2) -0.0101(18) 0.0044(19) 0.000(2)
C17 0.023(3) 0.028(3) 0.011(2) -0.0029(18) 0.0053(18) 0.005(2)
N1 0.009(2) 0.015(2) 0.0110(19) 0.0037(14) 0.0017(15) 0.0002(16)
C18' 0.009(2) 0.015(2) 0.0110(19) 0.0037(14) 0.0017(15) 0.0002(16)
C18 0.014(2) 0.013(2) 0.0141(19) 0.0030(15) -0.0012(15) 0.0032(17)
N1' 0.014(2) 0.013(2) 0.0141(19) 0.0030(15) -0.0012(15) 0.0032(17)
C19 0.018(3) 0.018(3) 0.017(2) 0.0022(18) -0.0003(18) 0.000(2)
C20 0.023(3) 0.017(3) 0.024(3) 0.0040(18) -0.003(2) -0.005(2)
C21 0.013(3) 0.021(3) 0.027(2) 0.0036(19) 0.0027(19) -0.006(2)
C22 0.017(3) 0.018(2) 0.015(2) 0.0047(18) 0.0039(17) 0.001(2)

loop_
_atom_type_symbol
_atom_type_description
_atom_type_scat_dispersion_real
_atom_type_scat_dispersion_imag
_atom_type_scat_source
C C 0.0033 0.0016 'International Tables Vol C Tables 4.2.6.8 and 6.1.1.4'
H H 0.0000 0.0000 'International Tables Vol C Tables 4.2.6.8 and 6.1.1.4'
N N 0.0061 0.0033 'International Tables Vol C Tables 4.2.6.8 and 6.1.1.4'
O O 0.0106 0.0060 'International Tables Vol C Tables 4.2.6.8 and 6.1.1.4'
S S 0.1246 0.1234 'International Tables Vol C Tables 4.2.6.8 and 6.1.1.4'
Mo Mo -1.6832 0.6857 'International Tables Vol C Tables 4.2.6.8 and 6.1.1.4'

loop_
_geom_angle_atom_site_label_1
_geom_angle_atom_site_label_2
_geom_angle_atom_site_label_3
_geom_angle
C2 Mo1 C1 91.19(17)
C2 Mo1 C4 81.11(16)
C1 Mo1 C4 106.06(16)
C2 Mo1 C5 107.74(16)
C1 Mo1 C5 83.22(16)
C4 Mo1 C5 34.88(14)
C2 Mo1 C3 90.96(16)
C1 Mo1 C3 140.41(16)
C4 Mo1 C3 35.66(15)
C5 Mo1 C3 58.61(15)
C2 Mo1 C7 125.51(16)
C1 Mo1 C7 131.73(15)
C4 Mo1 C7 58.42(15)
C5 Mo1 C7 58.15(15)
C3 Mo1 C7 34.99(14)
C2 Mo1 C6 139.67(16)
C1 Mo1 C6 96.76(15)
C4 Mo1 C6 58.67(15)
C5 Mo1 C6 35.27(14)
C3 Mo1 C6 58.75(14)
C7 Mo1 C6 35.04(14)
C2 Mo1 S2 110.35(12)
C1 Mo1 S2 109.73(13)
C4 Mo1 S2 141.92(11)
C5 Mo1 S2 139.22(11)
C3 Mo1 S2 106.45(11)
C7 Mo1 S2 87.55(11)
C6 Mo1 S2 103.94(11)
C2 Mo1 Mo2 59.93(12)
C1 Mo1 Mo2 100.80(11)
C4 Mo1 Mo2 132.72(10)
C5 Mo1 Mo2 166.84(10)
C3 Mo1 Mo2 114.26(10)
C7 Mo1 Mo2 123.57(11)
C6 Mo1 Mo2 153.48(11)
S2 Mo1 Mo2 51.29(2)
C2 Mo1 Mo3 97.70(12)
C1 Mo1 Mo3 60.68(12)
C4 Mo1 Mo3 166.72(11)
C5 Mo1 Mo3 136.14(10)
C3 Mo1 Mo3 157.31(11)
C7 Mo1 Mo3 129.89(11)
C6 Mo1 Mo3 120.63(11)
S2 Mo1 Mo3 50.87(3)
Mo2 Mo1 Mo3 54.705(11)
N1 Mo2 S1 82.59(10)
N1 Mo2 C11 93.13(15)
S1 Mo2 C11 95.95(11)
N1 Mo2 C10 125.52(14)
S1 Mo2 C10 86.25(11)
C11 Mo2 C10 35.46(15)
N1 Mo2 C12 91.00(14)
S1 Mo2 C12 130.66(11)
C11 Mo2 C12 35.34(14)
C10 Mo2 C12 58.45(15)
N1 Mo2 C9 148.45(14)
S1 Mo2 C9 111.64(11)
C11 Mo2 C9 58.49(15)
C10 Mo2 C9 34.76(14)
C12 Mo2 C9 58.10(15)
N1 Mo2 C8 120.34(14)
S1 Mo2 C8 143.94(11)
C11 Mo2 C8 58.28(15)
C10 Mo2 C8 57.97(15)
C12 Mo2 C8 34.63(14)
C9 Mo2 C8 34.90(14)
N1 Mo2 S2 122.66(9)
S1 Mo2 S2 80.70(4)
C11 Mo2 S2 142.85(12)
C10 Mo2 S2 107.57(11)
C12 Mo2 S2 138.98(11)
C9 Mo2 S2 88.15(11)
C8 Mo2 S2 104.37(11)
N1 Mo2 C2 69.43(13)
S1 Mo2 C2 140.14(9)
C11 Mo2 C2 112.88(14)
C10 Mo2 C2 133.05(14)
C12 Mo2 C2 79.12(14)
C9 Mo2 C2 106.88(14)
C8 Mo2 C2 75.91(13)
S2 Mo2 C2 90.85(10)
N1 Mo2 Mo3 71.35(9)
S1 Mo2 Mo3 53.38(3)
C11 Mo2 Mo3 146.27(11)
C10 Mo2 Mo3 135.99(11)
C12 Mo2 Mo3 161.77(11)
C9 Mo2 Mo3 139.93(11)
C8 Mo2 Mo3 155.26(10)
S2 Mo2 Mo3 54.81(3)
C2 Mo2 Mo3 90.06(9)
N1 Mo2 Mo1 89.56(9)
S1 Mo2 Mo1 115.32(3)
C11 Mo2 Mo1 148.69(11)
C10 Mo2 Mo1 142.04(11)
C12 Mo2 Mo1 113.48(10)
C9 Mo2 Mo1 107.61(11)
C8 Mo2 Mo1 93.76(10)
S2 Mo2 Mo1 51.36(3)
C2 Mo2 Mo1 40.10(9)
Mo3 Mo2 Mo1 63.278(12)
C18 Mo3 S1 82.95(9)
C18 Mo3 C15 90.54(15)
S1 Mo3 C15 97.20(11)
C18 Mo3 C16 90.88(15)
S1 Mo3 C16 132.22(11)
C15 Mo3 C16 35.29(15)
C18 Mo3 C14 121.69(15)
S1 Mo3 C14 85.37(10)
C15 Mo3 C14 35.09(15)
C16 Mo3 C14 58.17(15)
C18 Mo3 C17 121.65(14)
S1 Mo3 C17 142.12(11)
C15 Mo3 C17 57.99(15)
C16 Mo3 C17 34.54(14)
C14 Mo3 C17 57.64(14)
C18 Mo3 C13 146.94(14)
S1 Mo3 C13 109.20(11)
C15 Mo3 C13 58.11(15)
C16 Mo3 C13 57.85(16)
C14 Mo3 C13 34.66(14)
C17 Mo3 C13 34.64(14)
C18 Mo3 S2 122.15(10)
S1 Mo3 S2 80.51(4)
C15 Mo3 S2 146.28(11)
C16 Mo3 S2 138.50(11)
C14 Mo3 S2 111.65(12)
C17 Mo3 S2 104.25(11)
C13 Mo3 S2 90.60(11)
C18 Mo3 Mo2 71.18(9)
S1 Mo3 Mo2 53.21(3)
C15 Mo3 Mo2 145.90(10)
C16 Mo3 Mo2 161.14(12)
C14 Mo3 Mo2 136.43(10)
C17 Mo3 Mo2 155.97(11)
C13 Mo3 Mo2 140.86(11)
S2 Mo3 Mo2 54.67(3)
C18 Mo3 Mo1 88.48(10)
S1 Mo3 Mo1 113.92(3)
C15 Mo3 Mo1 148.47(11)
C16 Mo3 Mo1 113.20(11)
C14 Mo3 Mo1 146.90(11)
C17 Mo3 Mo1 96.39(11)
C13 Mo3 Mo1 112.34(10)
S2 Mo3 Mo1 50.81(3)
Mo2 Mo3 Mo1 62.016(12)
Mo2 S1 Mo3 73.41(3)
Mo2 S2 Mo1 77.35(3)
Mo2 S2 Mo3 70.52(3)
Mo1 S2 Mo3 78.32(3)
O1 C1 Mo1 162.8(4)
O2 C2 Mo1 161.4(3)
O2 C2 Mo2 117.7(3)
Mo1 C2 Mo2 79.97(15)
C7 C3 C4 107.1(4)
C7 C3 Mo1 73.0(2)
C4 C3 Mo1 71.8(2)
C7 C3 H3 126.4
C4 C3 H3 126.4
Mo1 C3 H3 120.6
C5 C4 C3 108.0(4)
C5 C4 Mo1 72.8(2)
C3 C4 Mo1 72.6(2)
C5 C4 H4 126.0
C3 C4 H4 126.0
Mo1 C4 H4 120.5
C4 C5 C6 109.0(4)
C4 C5 Mo1 72.3(2)
C6 C5 Mo1 73.3(2)
C4 C5 H5 125.5
C6 C5 H5 125.5
Mo1 C5 H5 120.6
C7 C6 C5 106.6(4)
C7 C6 Mo1 72.2(2)
C5 C6 Mo1 71.5(2)
C7 C6 H6 126.7
C5 C6 H6 126.7
Mo1 C6 H6 121.5
C3 C7 C6 109.1(4)
C3 C7 Mo1 72.0(2)
C6 C7 Mo1 72.7(2)
C3 C7 H7 125.4
C6 C7 H7 125.4
Mo1 C7 H7 121.5
C12 C8 C9 108.0(4)
C12 C8 Mo2 71.5(2)
C9 C8 Mo2 72.2(2)
C12 C8 H8 126.0
C9 C8 H8 126.0
Mo2 C8 H8 122.0
C10 C9 C8 107.8(4)
C10 C9 Mo2 71.5(2)
C8 C9 Mo2 72.9(2)
C10 C9 H9 126.1
C8 C9 H9 126.1
Mo2 C9 H9 121.3
C9 C10 C11 108.3(4)
C9 C10 Mo2 73.7(2)
C11 C10 Mo2 71.5(2)
C9 C10 H10 125.8
C11 C10 H10 125.8
Mo2 C10 H10 120.7
C12 C11 C10 107.6(4)
C12 C11 Mo2 73.4(2)
C10 C11 Mo2 73.0(2)
C12 C11 H11 126.2
C10 C11 H11 126.2
Mo2 C11 H11 119.3
C8 C12 C11 108.3(4)
C8 C12 Mo2 73.9(2)
C11 C12 Mo2 71.3(2)
C8 C12 H12 125.9
C11 C12 H12 125.9
Mo2 C12 H12 120.7
C14 C13 C17 107.7(4)
C14 C13 Mo3 71.8(2)
C17 C13 Mo3 72.6(2)
C14 C13 H13 126.2
C17 C13 H13 126.2
Mo3 C13 H13 121.2
C13 C14 C15 108.3(4)
C13 C14 Mo3 73.5(2)
C15 C14 Mo3 71.7(2)
C13 C14 H14 125.8
C15 C14 H14 125.8
Mo3 C14 H14 120.6
C14 C15 C16 107.4(4)
C14 C15 Mo3 73.2(2)
C16 C15 Mo3 72.5(2)
C14 C15 H15 126.3
C16 C15 H15 126.3
Mo3 C15 H15 119.9
C17 C16 C15 108.2(4)
C17 C16 Mo3 74.0(2)
C15 C16 Mo3 72.2(2)
C17 C16 H16 125.9
C15 C16 H16 125.9
Mo3 C16 H16 119.7
C16 C17 C13 108.3(4)
C16 C17 Mo3 71.4(2)
C13 C17 Mo3 72.8(2)
C16 C17 H17 125.8
C13 C17 H17 125.8
Mo3 C17 H17 121.7
C18 N1 C22 120.0(4)
C18 N1 Mo2 108.6(3)
C22 N1 Mo2 131.4(3)
N1 C18 C19 118.7(4)
N1 C18 Mo3 108.9(3)
C19 C18 Mo3 132.4(3)
C20 C19 C18 122.1(4)
C20 C19 H19 119.2
C18 C19 H19 118.7
C19 C20 C21 118.4(4)
C19 C20 H20 120.8
C21 C20 H20 120.8
C22 C21 C20 119.4(4)
C22 C21 H21 120.3
C20 C21 H21 120.3
C21 C22 N1 121.3(4)
C21 C22 H22 119.2
N1 C22 H22 119.5

loop_
_geom_bond_atom_site_label_1
_geom_bond_atom_site_label_2
_geom_bond_distance
Mo1 C2 1.947(4)
Mo1 C1 1.952(5)
Mo1 C4 2.333(4)
Mo1 C5 2.339(4)
Mo1 C3 2.343(4)
Mo1 C7 2.356(4)
Mo1 C6 2.363(4)
Mo1 S2 2.3824(11)
Mo1 Mo2 2.9762(5)
Mo1 Mo3 3.0104(5)
Mo2 N1 2.149(4)
Mo2 S1 2.2987(11)
Mo2 C11 2.317(4)
Mo2 C10 2.337(4)
Mo2 C12 2.343(4)
Mo2 C9 2.365(4)
Mo2 C8 2.374(4)
Mo2 S2 2.3803(10)
Mo2 C2 2.616(4)
Mo2 Mo3 2.7508(5)
Mo3 C18 2.150(4)
Mo3 S1 2.3038(10)
Mo3 C15 2.334(4)
Mo3 C16 2.339(4)
Mo3 C14 2.353(4)
Mo3 C17 2.373(4)
Mo3 C13 2.375(4)
Mo3 S2 2.3844(11)
O1 C1 1.179(5)
O2 C2 1.178(5)
C3 C7 1.413(6)
C3 C4 1.432(6)
C3 H3 0.9500
C4 C5 1.400(6)
C4 H4 0.9500
C5 C6 1.425(6)
C5 H5 0.9500
C6 C7 1.420(6)
C6 H6 0.9500
C7 H7 0.9500
C8 C12 1.404(6)
C8 C9 1.421(6)
C8 H8 0.9500
C9 C10 1.405(6)
C9 H9 0.9500
C10 C11 1.417(6)
C10 H10 0.9500
C11 C12 1.415(6)
C11 H11 0.9500
C12 H12 0.9500
C13 C14 1.408(6)
C13 C17 1.413(6)
C13 H13 0.9500
C14 C15 1.413(6)
C14 H14 0.9500
C15 C16 1.417(6)
C15 H15 0.9500
C16 C17 1.399(6)
C16 H16 0.9500
C17 H17 0.9500
N1 C18 1.371(5)
N1 C22 1.372(5)
C18 C19 1.377(5)
C19 C20 1.370(6)
C19 H19 0.9451
C20 C21 1.395(6)
C20 H20 0.9500
C21 C22 1.365(6)
C21 H21 0.9500
C22 H22 0.9530
